data_7055399
loop_
_publ_author_name
'\<Svec, Petr'
'Barto\<s, Karel'
'R\%u\<zi\<ckov\'a, Zde\<nka'
'Cu\<r\'inov\'a, Petra'
'Du\<sek, Libor'
'Turek, Jan'
'De Proft, Frank'
'R\%u\<zi\<cka, Ale\<s'

_publ_section_title
;
 C,N-Chelated organotin(iv) azides: synthesis, structure and use within
 click chemistry
;
_journal_issue 7
_journal_name_full 'New J. Chem.'
_journal_page_first 5808
_journal_paper_doi 10.1039/C5NJ03187G
_journal_volume 40
_journal_year 2016
_chemical_formula_moiety 'C24 H35 N5 Sn'
_chemical_formula_sum 'C24 H35 N5 Sn'
_chemical_formula_weight 512.26
_chemical_name_systematic
; 
 ? 
;
_space_group_IT_number 14
_symmetry_cell_setting monoclinic
_symmetry_space_group_name_Hall '-P 2ybc'
_symmetry_space_group_name_H-M 'P 1 21/c 1'
_atom_sites_solution_hydrogens geom
_atom_sites_solution_primary direct
_atom_sites_solution_secondary difmap
_audit_creation_method SHELXL-97
_audit_update_record
;
2015-10-22 deposited with the CCDC.
2016-02-29 downloaded from the CCDC.
;
_cell_angle_alpha 90
_cell_angle_beta 103.310(4)
_cell_angle_gamma 90
_cell_formula_units_Z 4
_cell_length_a 10.0490(3)
_cell_length_b 13.4371(12)
_cell_length_c 18.4539(10)
_cell_measurement_reflns_used 24228
_cell_measurement_temperature 150(1)
_cell_measurement_theta_max 27.5
_cell_measurement_theta_min 1
_cell_volume 2424.9(3)
_computing_cell_refinement 'COLLECT and DENZO'
_computing_data_collection 'COLLECT (Hooft, 1998) and DENZO (Otwinowski & Minor, 1997)'
_computing_data_reduction 'COLLECT and DENZO'
_computing_molecular_graphics 'PLATON (Spek, 2003)'
_computing_publication_material 'SHELXL-97 (Sheldrick, 2008)'
_computing_structure_refinement 'SHELXL-97 (Sheldrick, 1997)'
_computing_structure_solution 'SIR92 (Altomare et al., 1994)'
_diffrn_ambient_temperature 150(1)
_diffrn_detector_area_resol_mean 9.091
_diffrn_measured_fraction_theta_full 0.980
_diffrn_measured_fraction_theta_max 0.980
_diffrn_measurement_device_type 'Bruker Nonius KappaCCD area detector'
_diffrn_measurement_method '\f and \w scans to fill the Ewald sphere'
_diffrn_radiation_monochromator graphite
_diffrn_radiation_source 'fine-focus sealed tube'
_diffrn_radiation_type MoK\a
_diffrn_radiation_wavelength 0.71073
_diffrn_reflns_av_R_equivalents 0.0376
_diffrn_reflns_av_sigmaI/netI 0.0270
_diffrn_reflns_limit_h_max 11
_diffrn_reflns_limit_h_min -13
_diffrn_reflns_limit_k_max 17
_diffrn_reflns_limit_k_min -15
_diffrn_reflns_limit_l_max 23
_diffrn_reflns_limit_l_min -23
_diffrn_reflns_number 24210
_diffrn_reflns_theta_full 27.48
_diffrn_reflns_theta_max 27.48
_diffrn_reflns_theta_min 1.89
_diffrn_standards_number 0
_exptl_absorpt_coefficient_mu 1.073
_exptl_absorpt_correction_T_max 0.887
_exptl_absorpt_correction_T_min 0.830
_exptl_absorpt_correction_type integration
_exptl_absorpt_process_details
;
Gaussian integration (Coppens, 1970)
;
_exptl_crystal_colour colourless
_exptl_crystal_density_diffrn 1.403
_exptl_crystal_density_method 'not measured'
_exptl_crystal_description block
_exptl_crystal_F_000 1056
_exptl_crystal_size_max 0.25
_exptl_crystal_size_mid 0.25
_exptl_crystal_size_min 0.22
_refine_diff_density_max 0.524
_refine_diff_density_min -0.546
_refine_diff_density_rms 0.074
_refine_ls_extinction_method none
_refine_ls_goodness_of_fit_ref 1.146
_refine_ls_hydrogen_treatment constr
_refine_ls_matrix_type full
_refine_ls_number_parameters 271
_refine_ls_number_reflns 5443
_refine_ls_number_restraints 0
_refine_ls_restrained_S_all 1.146
_refine_ls_R_factor_all 0.0396
_refine_ls_R_factor_gt 0.0256
_refine_ls_shift/su_max 0.003
_refine_ls_shift/su_mean 0.000
_refine_ls_structure_factor_coef Fsqd
_refine_ls_weighting_details 'calc w=1/[\s^2^(Fo^2^)+(0.0132P)^2^+2.2572P] where P=(Fo^2^+2Fc^2^)/3'
_refine_ls_weighting_scheme calc
_refine_ls_wR_factor_gt 0.0506
_refine_ls_wR_factor_ref 0.0580
_reflns_number_gt 4517
_reflns_number_total 5443
_reflns_threshold_expression >2sigma(I)
_cod_data_source_file c5nj03187g2.cif
_cod_data_source_block shelxl
_cod_depositor_comments 'Adding full bibliography for 7055396--7055402.cif.'
_cod_original_sg_symbol_H-M 'P 21/c'
_cod_database_code 7055399

loop_
_symmetry_equiv_pos_as_xyz
'x, y, z'
'-x, y+1/2, -z+1/2'
'-x, -y, -z'
'x, -y-1/2, z-1/2'

loop_
_atom_site_label
_atom_site_type_symbol
_atom_site_fract_x
_atom_site_fract_y
_atom_site_fract_z
_atom_site_U_iso_or_equiv
_atom_site_adp_type
_atom_site_occupancy
_atom_site_symmetry_multiplicity
_atom_site_calc_flag
_atom_site_refinement_flags
Sn1 Sn 0.867287(15) 0.058452(12) 0.861814(8) 0.02206(5) Uani 1 1 d .
C6 C 0.8206(2) -0.16672(19) 0.81799(13) 0.0301(5) Uani 1 1 d .
H6 H 0.8915 -0.1581 0.7939 0.036 Uiso 1 1 d R
C10 C 1.1979(2) -0.04561(17) 0.76654(12) 0.0245(5) Uani 1 1 d .
N1 N 0.65035(19) 0.08146(14) 0.90218(10) 0.0249(4) Uani 1 1 d .
N2 N 1.05622(19) -0.00175(16) 0.82791(11) 0.0276(4) Uani 1 1 d .
N3 N 1.1600(2) -0.04311(17) 0.87527(11) 0.0321(5) Uani 1 1 d .
N5 N 1.0763(2) -0.00196(16) 0.75839(11) 0.0289(4) Uani 1 1 d .
C11 C 1.2681(2) -0.05975(18) 0.70577(12) 0.0255(5) Uani 1 1 d .
N4 N 1.2520(2) -0.07129(17) 0.83770(11) 0.0323(5) Uani 1 1 d .
C12 C 1.3954(2) -0.10570(19) 0.71952(14) 0.0306(5) Uani 1 1 d .
H12 H 1.4329 -0.1313 0.7666 0.037 Uiso 1 1 d R
C8 C 0.5388(2) 0.0987(2) 0.83562(13) 0.0319(5) Uani 1 1 d .
H8A H 0.5384 0.0464 0.8001 0.038 Uiso 1 1 d R
H8B H 0.5531 0.1614 0.8138 0.038 Uiso 1 1 d R
H8C H 0.4526 0.0997 0.8497 0.038 Uiso 1 1 d R
C2 C 0.6745(2) -0.10101(18) 0.89279(12) 0.0248(5) Uani 1 1 d .
C22 C 0.7393(3) 0.0919(2) 0.69541(13) 0.0318(5) Uani 1 1 d .
H22A H 0.7885 0.0306 0.6920 0.038 Uiso 1 1 d R
H22B H 0.6489 0.0743 0.7015 0.038 Uiso 1 1 d R
C7 C 0.6314(2) -0.01600(19) 0.93582(13) 0.0286(5) Uani 1 1 d .
H7A H 0.5360 -0.0241 0.9368 0.034 Uiso 1 1 d R
H7B H 0.6849 -0.0175 0.9868 0.034 Uiso 1 1 d R
C21 C 0.8142(2) 0.14908(18) 0.76398(12) 0.0272(5) Uani 1 1 d .
H21A H 0.7566 0.2034 0.7730 0.033 Uiso 1 1 d R
H21B H 0.8968 0.1776 0.7541 0.033 Uiso 1 1 d R
C17 C 0.9887(2) 0.11950(18) 0.96293(12) 0.0273(5) Uani 1 1 d .
H17A H 0.9359 0.1170 1.0008 0.033 Uiso 1 1 d R
H17B H 1.0685 0.0776 0.9796 0.033 Uiso 1 1 d R
C16 C 1.2114(3) -0.0252(2) 0.63468(14) 0.0337(6) Uani 1 1 d .
H16 H 1.1253 0.0042 0.6243 0.040 Uiso 1 1 d R
C4 C 0.6539(3) -0.2722(2) 0.85356(15) 0.0370(6) Uani 1 1 d .
H4 H 0.6122 -0.3341 0.8530 0.044 Uiso 1 1 d R
C1 C 0.7799(2) -0.08720(18) 0.85600(12) 0.0253(5) Uani 1 1 d .
C9 C 0.6489(3) 0.1621(2) 0.95619(14) 0.0342(6) Uani 1 1 d .
H9A H 0.6740 0.2236 0.9364 0.041 Uiso 1 1 d R
H9B H 0.7133 0.1470 1.0020 0.041 Uiso 1 1 d R
H9C H 0.5591 0.1682 0.9654 0.041 Uiso 1 1 d R
C3 C 0.6124(2) -0.19360(19) 0.89144(14) 0.0317(5) Uani 1 1 d .
H3 H 0.5425 -0.2028 0.9162 0.038 Uiso 1 1 d R
C23 C 0.7246(3) 0.1503(2) 0.62312(14) 0.0382(6) Uani 1 1 d .
H23A H 0.6632 0.1145 0.5834 0.046 Uiso 1 1 d R
H23B H 0.6836 0.2144 0.6284 0.046 Uiso 1 1 d R
C14 C 1.4111(3) -0.0771(2) 0.59387(16) 0.0419(7) Uani 1 1 d .
H14 H 1.4596 -0.0815 0.5567 0.050 Uiso 1 1 d R
C13 C 1.4667(3) -0.1134(2) 0.66428(15) 0.0401(6) Uani 1 1 d .
H13 H 1.5525 -0.1433 0.6745 0.048 Uiso 1 1 d R
C5 C 0.7578(3) -0.25877(19) 0.81666(15) 0.0358(6) Uani 1 1 d .
H5 H 0.7851 -0.3114 0.7907 0.043 Uiso 1 1 d R
C18 C 1.0364(3) 0.2257(2) 0.95691(14) 0.0338(6) Uani 1 1 d .
H18A H 1.0783 0.2502 1.0063 0.041 Uiso 1 1 d R
H18B H 0.9574 0.2671 0.9368 0.041 Uiso 1 1 d R
C15 C 1.2827(3) -0.0342(2) 0.57882(15) 0.0432(7) Uani 1 1 d .
H15 H 1.2436 -0.0111 0.5312 0.052 Uiso 1 1 d R
C19 C 1.1390(3) 0.2358(2) 0.90790(16) 0.0438(7) Uani 1 1 d .
H19A H 1.2152 0.1910 0.9259 0.053 Uiso 1 1 d R
H19B H 1.0951 0.2161 0.8575 0.053 Uiso 1 1 d R
C24 C 0.8590(3) 0.1658(2) 0.60113(15) 0.0447(7) Uani 1 1 d .
H24A H 0.9182 0.2052 0.6385 0.054 Uiso 1 1 d R
H24B H 0.8429 0.1999 0.5542 0.054 Uiso 1 1 d R
H24C H 0.9014 0.1027 0.5968 0.054 Uiso 1 1 d R
C20 C 1.1919(4) 0.3398(3) 0.9063(2) 0.0707(11) Uani 1 1 d .
H20A H 1.1165 0.3855 0.8956 0.085 Uiso 1 1 d R
H20B H 1.2435 0.3453 0.8687 0.085 Uiso 1 1 d R
H20C H 1.2498 0.3553 0.9540 0.085 Uiso 1 1 d R

loop_
_atom_site_aniso_label
_atom_site_aniso_U_11
_atom_site_aniso_U_22
_atom_site_aniso_U_33
_atom_site_aniso_U_23
_atom_site_aniso_U_13
_atom_site_aniso_U_12
Sn1 0.02249(8) 0.02329(9) 0.01974(8) 0.00047(7) 0.00350(5) -0.00221(7)
C6 0.0309(12) 0.0288(14) 0.0296(12) -0.0008(10) 0.0051(10) 0.0007(10)
C10 0.0239(11) 0.0220(12) 0.0266(11) -0.0009(9) 0.0034(9) -0.0039(9)
N1 0.0258(10) 0.0250(11) 0.0229(9) -0.0005(8) 0.0034(7) 0.0006(8)
N2 0.0250(10) 0.0312(12) 0.0272(10) 0.0021(8) 0.0069(8) -0.0011(8)
N3 0.0300(10) 0.0414(14) 0.0253(10) 0.0062(9) 0.0073(8) 0.0034(9)
N5 0.0277(10) 0.0339(12) 0.0253(10) 0.0014(9) 0.0063(8) 0.0019(9)
C11 0.0268(11) 0.0219(12) 0.0281(11) -0.0030(10) 0.0069(9) -0.0073(9)
N4 0.0287(10) 0.0409(13) 0.0273(10) 0.0044(9) 0.0064(8) 0.0039(9)
C12 0.0284(12) 0.0312(14) 0.0310(13) -0.0048(10) 0.0042(10) -0.0029(10)
C8 0.0276(12) 0.0350(14) 0.0306(13) 0.0023(11) 0.0017(10) 0.0014(10)
C2 0.0224(11) 0.0267(12) 0.0222(11) 0.0043(9) -0.0011(8) -0.0012(9)
C22 0.0316(13) 0.0376(15) 0.0247(12) 0.0005(10) 0.0034(10) -0.0056(11)
C7 0.0265(12) 0.0307(13) 0.0295(12) 0.0032(10) 0.0081(9) -0.0028(10)
C21 0.0302(12) 0.0250(13) 0.0260(12) 0.0033(9) 0.0057(9) -0.0008(10)
C17 0.0261(12) 0.0321(14) 0.0230(11) -0.0003(10) 0.0043(9) -0.0052(10)
C16 0.0379(14) 0.0307(14) 0.0324(13) 0.0019(11) 0.0081(11) 0.0034(11)
C4 0.0349(14) 0.0263(14) 0.0449(15) 0.0026(12) -0.0010(11) -0.0062(11)
C1 0.0250(11) 0.0254(13) 0.0230(11) 0.0021(9) 0.0005(9) -0.0015(9)
C9 0.0384(14) 0.0319(15) 0.0330(13) -0.0049(11) 0.0094(10) 0.0022(11)
C3 0.0273(12) 0.0326(15) 0.0334(13) 0.0070(11) 0.0033(10) -0.0042(10)
C23 0.0333(13) 0.0527(18) 0.0265(13) 0.0091(12) 0.0027(10) 0.0064(12)
C14 0.0512(17) 0.0382(17) 0.0445(16) -0.0124(12) 0.0279(13) -0.0099(13)
C13 0.0316(13) 0.0455(18) 0.0451(16) -0.0132(13) 0.0127(11) -0.0023(12)
C5 0.0399(14) 0.0242(14) 0.0403(15) -0.0048(11) 0.0032(11) 0.0010(11)
C18 0.0357(13) 0.0367(15) 0.0302(13) -0.0067(11) 0.0101(10) -0.0100(11)
C15 0.0636(19) 0.0397(17) 0.0279(13) 0.0001(11) 0.0138(12) -0.0026(14)
C19 0.0468(16) 0.0480(18) 0.0394(15) -0.0096(13) 0.0157(13) -0.0187(14)
C24 0.0424(15) 0.059(2) 0.0338(14) 0.0157(14) 0.0121(12) 0.0044(14)
C20 0.077(3) 0.060(2) 0.085(3) -0.006(2) 0.041(2) -0.029(2)

loop_
_atom_type_symbol
_atom_type_description
_atom_type_scat_dispersion_real
_atom_type_scat_dispersion_imag
_atom_type_scat_source
C C 0.0033 0.0016 'International Tables Vol C Tables 4.2.6.8 and 6.1.1.4'
H H 0.0000 0.0000 'International Tables Vol C Tables 4.2.6.8 and 6.1.1.4'
N N 0.0061 0.0033 'International Tables Vol C Tables 4.2.6.8 and 6.1.1.4'
Sn Sn -0.6537 1.4246 'International Tables Vol C Tables 4.2.6.8 and 6.1.1.4'

loop_
_exptl_crystal_face_index_h
_exptl_crystal_face_index_k
_exptl_crystal_face_index_l
_exptl_crystal_face_perp_dist
-1 0 0 0.096
1 0 0 0.100
0 1 1 0.122
0 -1 -1 0.048
0 -1 1 0.030
0 1 -1 0.118
0 0 -1 0.103
0 0 1 0.092
-1 0 1 0.124
1 0 -1 0.112

loop_
_geom_angle_atom_site_label_1
_geom_angle_atom_site_label_2
_geom_angle_atom_site_label_3
_geom_angle
C1 Sn1 C21 117.30(9)
C1 Sn1 C17 122.61(9)
C21 Sn1 C17 119.86(9)
C1 Sn1 N2 91.13(8)
C21 Sn1 N2 91.84(8)
C17 Sn1 N2 91.82(8)
C1 Sn1 N1 75.52(8)
C21 Sn1 N1 96.70(8)
C17 Sn1 N1 93.11(8)
N2 Sn1 N1 166.37(7)
C5 C6 C1 120.6(2)
C5 C6 H6 119.9
C1 C6 H6 119.5
N5 C10 N4 112.2(2)
N5 C10 C11 124.1(2)
N4 C10 C11 123.7(2)
C9 N1 C8 108.86(19)
C9 N1 C7 110.14(18)
C8 N1 C7 109.92(19)
C9 N1 Sn1 116.15(14)
C8 N1 Sn1 108.72(14)
C7 N1 Sn1 102.85(13)
N3 N2 N5 111.22(18)
N3 N2 Sn1 123.28(14)
N5 N2 Sn1 125.48(15)
N2 N3 N4 108.21(18)
C10 N5 N2 103.22(18)
C16 C11 C12 118.8(2)
C16 C11 C10 121.0(2)
C12 C11 C10 120.1(2)
N3 N4 C10 105.18(19)
C13 C12 C11 120.8(2)
C13 C12 H12 119.7
C11 C12 H12 119.5
N1 C8 H8A 109.6
N1 C8 H8B 109.1
H8A C8 H8B 109.5
N1 C8 H8C 109.6
H8A C8 H8C 109.5
H8B C8 H8C 109.5
C3 C2 C1 119.9(2)
C3 C2 C7 120.3(2)
C1 C2 C7 119.8(2)
C21 C22 C23 113.4(2)
C21 C22 H22A 108.7
C23 C22 H22A 109.2
C21 C22 H22B 108.8
C23 C22 H22B 108.8
H22A C22 H22B 107.8
N1 C7 C2 111.62(18)
N1 C7 H7A 109.3
C2 C7 H7A 109.3
N1 C7 H7B 109.2
C2 C7 H7B 109.4
H7A C7 H7B 108.0
C22 C21 Sn1 113.16(16)
C22 C21 H21A 108.8
Sn1 C21 H21A 109.0
C22 C21 H21B 108.9
Sn1 C21 H21B 109.0
H21A C21 H21B 107.8
C18 C17 Sn1 114.97(16)
C18 C17 H17A 108.6
Sn1 C17 H17A 108.5
C18 C17 H17B 108.4
Sn1 C17 H17B 108.5
H17A C17 H17B 107.5
C11 C16 C15 120.3(2)
C11 C16 H16 119.8
C15 C16 H16 119.9
C3 C4 C5 119.9(2)
C3 C4 H4 120.1
C5 C4 H4 120.0
C6 C1 C2 119.2(2)
C6 C1 Sn1 124.34(17)
C2 C1 Sn1 116.50(17)
N1 C9 H9A 109.3
N1 C9 H9B 109.3
H9A C9 H9B 109.5
N1 C9 H9C 109.8
H9A C9 H9C 109.5
H9B C9 H9C 109.5
C4 C3 C2 120.4(2)
C4 C3 H3 119.8
C2 C3 H3 119.8
C24 C23 C22 113.2(2)
C24 C23 H23A 108.5
C22 C23 H23A 108.8
C24 C23 H23B 109.3
C22 C23 H23B 109.1
H23A C23 H23B 107.7
C13 C14 C15 119.6(2)
C13 C14 H14 120.3
C15 C14 H14 120.1
C12 C13 C14 120.2(3)
C12 C13 H13 119.9
C14 C13 H13 120.0
C4 C5 C6 120.0(2)
C4 C5 H5 120.0
C6 C5 H5 120.0
C17 C18 C19 113.2(2)
C17 C18 H18A 109.0
C19 C18 H18A 108.7
C17 C18 H18B 108.8
C19 C18 H18B 109.1
H18A C18 H18B 107.8
C14 C15 C16 120.3(3)
C14 C15 H15 120.0
C16 C15 H15 119.7
C20 C19 C18 112.7(3)
C20 C19 H19A 109.2
C18 C19 H19A 109.3
C20 C19 H19B 108.8
C18 C19 H19B 108.9
H19A C19 H19B 107.9
C23 C24 H24A 109.1
C23 C24 H24B 109.4
H24A C24 H24B 109.5
C23 C24 H24C 109.9
H24A C24 H24C 109.5
H24B C24 H24C 109.5
C19 C20 H20A 109.5
C19 C20 H20B 109.8
H20A C20 H20B 109.5
C19 C20 H20C 109.1
H20A C20 H20C 109.5
H20B C20 H20C 109.5

loop_
_geom_bond_atom_site_label_1
_geom_bond_atom_site_label_2
_geom_bond_distance
Sn1 C1 2.138(2)
Sn1 C21 2.141(2)
Sn1 C17 2.143(2)
Sn1 N2 2.2798(19)
Sn1 N1 2.4800(19)
C6 C5 1.386(4)
C6 C1 1.390(3)
C6 H6 0.9299
C10 N5 1.332(3)
C10 N4 1.346(3)
C10 C11 1.468(3)
N1 C9 1.474(3)
N1 C8 1.478(3)
N1 C7 1.480(3)
N2 N3 1.319(3)
N2 N5 1.344(3)
N3 N4 1.332(3)
C11 C16 1.384(3)
C11 C12 1.390(3)
C12 C13 1.379(3)
C12 H12 0.9299
C8 H8A 0.9600
C8 H8B 0.9599
C8 H8C 0.9600
C2 C3 1.389(3)
C2 C1 1.396(3)
C2 C7 1.510(3)
C22 C21 1.523(3)
C22 C23 1.525(3)
C22 H22A 0.9699
C22 H22B 0.9700
C7 H7A 0.9700
C7 H7B 0.9700
C21 H21A 0.9700
C21 H21B 0.9700
C17 C18 1.518(3)
C17 H17A 0.9701
C17 H17B 0.9700
C16 C15 1.390(4)
C16 H16 0.9301
C4 C3 1.383(4)
C4 C5 1.383(4)
C4 H4 0.9300
C9 H9A 0.9600
C9 H9B 0.9599
C9 H9C 0.9600
C3 H3 0.9300
C23 C24 1.511(4)
C23 H23A 0.9700
C23 H23B 0.9700
C14 C13 1.380(4)
C14 C15 1.381(4)
C14 H14 0.9301
C13 H13 0.9300
C5 H5 0.9301
C18 C19 1.526(3)
C18 H18A 0.9700
C18 H18B 0.9700
C15 H15 0.9300
C19 C20 1.498(4)
C19 H19A 0.9700
C19 H19B 0.9701
C24 H24A 0.9600
C24 H24B 0.9601
C24 H24C 0.9600
C20 H20A 0.9600
C20 H20B 0.9600
C20 H20C 0.9599
